data_2232073
loop_
_publ_author_name
'Nargis, Jamila'
'Wong, Keng-Chong'
'Khairuddin, Melati'
'Chantrapromma, Suchada'
'Fun, Hoong-Kun'

_publ_section_title
;
 (2,4-Dihydroxy-6-methoxyphenyl)(3,5-dihydroxyphenyl)methanone monohydrate
;
_journal_coeditor_code TK2790
_journal_issue 10
_journal_name_full 'Acta Crystallographica Section E'
_journal_page_first o2717
_journal_page_last o2718
_journal_paper_doi 10.1107/S1600536811037913
_journal_volume 67
_journal_year 2011
_chemical_formula_iupac 'C14 H12 O6, H2 O'
_chemical_formula_moiety 'C14 H12 O6, H2 O'
_chemical_formula_sum 'C14 H14 O7'
_chemical_formula_weight 294.25
_chemical_melting_point_gt 516
_chemical_melting_point_lt 519
_chemical_name_systematic
;
(2,4-Dihydroxy-6-methoxyphenyl)(3,5-dihydroxyphenyl)methanone monohydrate
;
_space_group_IT_number 2
_symmetry_cell_setting triclinic
_symmetry_space_group_name_Hall '-P 1'
_symmetry_space_group_name_H-M 'P -1'
_atom_sites_solution_hydrogens geom
_atom_sites_solution_primary direct
_atom_sites_solution_secondary difmap
_audit_creation_method SHELXL-97
_cell_angle_alpha 82.4010(10)
_cell_angle_beta 75.5700(10)
_cell_angle_gamma 67.8420(10)
_cell_formula_units_Z 2
_cell_length_a 7.70870(10)
_cell_length_b 8.40500(10)
_cell_length_c 11.23800(10)
_cell_measurement_reflns_used 4696
_cell_measurement_temperature 100
_cell_measurement_theta_max 32.50
_cell_measurement_theta_min 1.87
_cell_volume 652.486(14)
_computing_cell_refinement 'SAINT (Bruker, 2005)'
_computing_data_collection 'APEX2 (Bruker, 2005)'
_computing_data_reduction 'SAINT (Bruker, 2005)'
_computing_molecular_graphics 'SHELXTL (Sheldrick, 2008)'
_computing_publication_material
;
SHELXTL (Sheldrick, 2008) and PLATON (Spek, 2009)
;
_computing_structure_refinement 'SHELXTL (Sheldrick, 2008)'
_computing_structure_solution 'SHELXTL (Sheldrick, 2008)'
_diffrn_ambient_temperature 100
_diffrn_measured_fraction_theta_full 0.993
_diffrn_measured_fraction_theta_max 0.993
_diffrn_measurement_device_type 'Bruker APEXII CCD area-detector'
_diffrn_measurement_method '\f and \w'
_diffrn_radiation_monochromator graphite
_diffrn_radiation_source 'sealed tube'
_diffrn_radiation_type MoK\a
_diffrn_radiation_wavelength 0.71073
_diffrn_reflns_av_R_equivalents 0.0227
_diffrn_reflns_av_sigmaI/netI 0.0211
_diffrn_reflns_limit_h_max 11
_diffrn_reflns_limit_h_min -11
_diffrn_reflns_limit_k_max 12
_diffrn_reflns_limit_k_min -12
_diffrn_reflns_limit_l_max 16
_diffrn_reflns_limit_l_min -16
_diffrn_reflns_number 19157
_diffrn_reflns_theta_full 32.50
_diffrn_reflns_theta_max 32.50
_diffrn_reflns_theta_min 1.87
_diffrn_standards_number 0
_exptl_absorpt_coefficient_mu 0.122
_exptl_absorpt_correction_T_max 0.9882
_exptl_absorpt_correction_T_min 0.9508
_exptl_absorpt_correction_type multi-scan
_exptl_absorpt_process_details '(SADABS; Bruker, 2005)'
_exptl_crystal_colour Yellow
_exptl_crystal_density_diffrn 1.498
_exptl_crystal_density_method 'not measured'
_exptl_crystal_description Plate
_exptl_crystal_F_000 308
_exptl_crystal_size_max 0.42
_exptl_crystal_size_mid 0.33
_exptl_crystal_size_min 0.10
_refine_diff_density_max 0.509
_refine_diff_density_min -0.307
_refine_ls_extinction_method none
_refine_ls_goodness_of_fit_ref 1.171
_refine_ls_hydrogen_treatment mixed
_refine_ls_matrix_type full
_refine_ls_number_parameters 217
_refine_ls_number_reflns 4696
_refine_ls_number_restraints 0
_refine_ls_restrained_S_all 1.171
_refine_ls_R_factor_all 0.0573
_refine_ls_R_factor_gt 0.0516
_refine_ls_shift/su_max 0.001
_refine_ls_shift/su_mean 0.001
_refine_ls_structure_factor_coef Fsqd
_refine_ls_weighting_details 'calc w=1/[\s^2^(Fo^2^)+(0.0380P)^2^+0.6330P] where P=(Fo^2^+2Fc^2^)/3'
_refine_ls_weighting_scheme calc
_refine_ls_wR_factor_gt 0.1278
_refine_ls_wR_factor_ref 0.1311
_reflns_number_gt 4220
_reflns_number_total 4696
_reflns_threshold_expression I>2\s(I)
_cod_data_source_file tk2790.cif
_cod_data_source_block I
_cod_original_cell_volume 652.486(13)
_cod_database_code 2232073
_cod_database_fobs_code 2232073

loop_
_symmetry_equiv_pos_as_xyz
'x, y, z'
'-x, -y, -z'

loop_
_atom_site_type_symbol
_atom_site_label
_atom_site_fract_x
_atom_site_fract_y
_atom_site_fract_z
_atom_site_U_iso_or_equiv
_atom_site_adp_type
_atom_site_calc_flag
_atom_site_refinement_flags
_atom_site_occupancy
_atom_site_symmetry_multiplicity
_atom_site_disorder_assembly
_atom_site_disorder_group
O O1 0.02024(14) 0.10822(14) 0.58801(9) 0.01558(19) Uani d . 1 1 . .
O O2 0.18999(14) 0.13186(13) 0.36467(9) 0.01292(18) Uani d . 1 1 . .
H H1O2 0.114(4) 0.106(4) 0.432(3) 0.044(7) Uiso d . 1 1 . .
O O3 0.74976(15) 0.27372(15) 0.28766(10) 0.0168(2) Uani d . 1 1 . .
H H1O3 0.757(4) 0.250(3) 0.215(2) 0.032(6) Uiso d . 1 1 . .
O O4 0.40238(14) 0.24500(14) 0.69771(9) 0.01396(19) Uani d . 1 1 . .
O O5 -0.23219(17) 0.21024(15) 1.05072(9) 0.0191(2) Uani d . 1 1 . .
H H1O5 -0.247(4) 0.123(3) 1.035(2) 0.036(7) Uiso d . 1 1 . .
O O6 -0.12705(15) 0.70856(13) 0.85592(10) 0.01557(19) Uani d . 1 1 . .
H H1O6 -0.114(4) 0.751(4) 0.789(3) 0.040(7) Uiso d . 1 1 . .
C C1 0.27991(17) 0.20544(16) 0.53565(11) 0.0104(2) Uani d . 1 1 . .
C C2 0.31206(17) 0.17912(16) 0.40884(11) 0.0106(2) Uani d . 1 1 . .
C C3 0.46478(18) 0.20447(17) 0.32314(12) 0.0125(2) Uani d . 1 1 . .
H H3A 0.4796 0.1921 0.2380 0.015 Uiso calc R 1 1 . .
C C4 0.59587(18) 0.24845(17) 0.36499(12) 0.0121(2) Uani d . 1 1 . .
C C5 0.57783(18) 0.26523(17) 0.49021(12) 0.0128(2) Uani d . 1 1 . .
H H5A 0.6706 0.2921 0.5172 0.015 Uiso calc R 1 1 . .
C C6 0.42273(17) 0.24217(16) 0.57445(11) 0.0110(2) Uani d . 1 1 . .
C C7 0.10655(17) 0.19008(16) 0.61790(12) 0.0110(2) Uani d . 1 1 . .
C C8 0.01674(17) 0.28193(16) 0.73582(11) 0.0107(2) Uani d . 1 1 . .
C C9 -0.06148(18) 0.19737(17) 0.83798(12) 0.0126(2) Uani d . 1 1 . .
H H9A -0.0505 0.0816 0.8341 0.015 Uiso calc R 1 1 . .
C C10 -0.15600(19) 0.28606(17) 0.94574(12) 0.0131(2) Uani d . 1 1 . .
C C11 -0.17726(19) 0.45713(17) 0.95104(12) 0.0137(2) Uani d . 1 1 . .
H H11A -0.2429 0.5169 1.0247 0.016 Uiso calc R 1 1 . .
C C12 -0.10135(18) 0.53944(16) 0.84732(12) 0.0117(2) Uani d . 1 1 . .
C C13 -0.00183(18) 0.45267(17) 0.73944(12) 0.0120(2) Uani d . 1 1 . .
H H13A 0.0524 0.5089 0.6696 0.014 Uiso calc R 1 1 . .
C C14 0.54604(19) 0.27856(19) 0.73956(13) 0.0159(2) Uani d . 1 1 . .
H H14A 0.5188 0.2715 0.8297 0.024 Uiso calc R 1 1 . .
H H14B 0.5450 0.3939 0.7101 0.024 Uiso calc R 1 1 . .
H H14C 0.6725 0.1932 0.7076 0.024 Uiso calc R 1 1 . .
O O1W 0.6637(7) 0.9646(10) 0.0189(7) 0.0211(11) Uani d P 0.555(19) 1 A 1
H H1W1 0.7461 0.8666 -0.0151 0.032 Uiso d PR 0.555(19) 1 A 1
H H2W1 0.5642 0.9957 -0.0002 0.032 Uiso d PR 0.555(19) 1 A 1
O O1WX 0.6960(8) 0.9169(9) 0.0518(6) 0.0125(9) Uani d P 0.445(19) 1 A 2
H H1WX 0.6896 0.8759 0.1225 0.019 Uiso d PR 0.445(19) 1 A 2
H H2WX 0.7964 0.8353 0.0173 0.019 Uiso d PR 0.445(19) 1 A 2

loop_
_atom_site_aniso_label
_atom_site_aniso_U_11
_atom_site_aniso_U_22
_atom_site_aniso_U_33
_atom_site_aniso_U_12
_atom_site_aniso_U_13
_atom_site_aniso_U_23
O1 0.0153(4) 0.0209(5) 0.0142(4) -0.0110(4) -0.0001(3) -0.0048(4)
O2 0.0146(4) 0.0173(4) 0.0104(4) -0.0096(4) -0.0028(3) -0.0006(3)
O3 0.0162(4) 0.0256(5) 0.0107(4) -0.0129(4) 0.0013(3) 0.0001(4)
O4 0.0120(4) 0.0231(5) 0.0088(4) -0.0084(4) -0.0019(3) -0.0021(3)
O5 0.0306(6) 0.0212(5) 0.0093(4) -0.0173(4) 0.0021(4) -0.0008(4)
O6 0.0230(5) 0.0115(4) 0.0118(4) -0.0067(4) -0.0022(4) -0.0006(3)
C1 0.0097(5) 0.0119(5) 0.0097(5) -0.0046(4) -0.0009(4) -0.0013(4)
C2 0.0112(5) 0.0110(5) 0.0102(5) -0.0041(4) -0.0029(4) -0.0013(4)
C3 0.0134(5) 0.0154(5) 0.0096(5) -0.0068(4) -0.0012(4) -0.0005(4)
C4 0.0114(5) 0.0142(5) 0.0110(5) -0.0063(4) -0.0007(4) 0.0002(4)
C5 0.0122(5) 0.0161(5) 0.0113(5) -0.0071(4) -0.0015(4) -0.0011(4)
C6 0.0110(5) 0.0131(5) 0.0095(5) -0.0050(4) -0.0020(4) -0.0013(4)
C7 0.0103(5) 0.0121(5) 0.0104(5) -0.0041(4) -0.0017(4) -0.0013(4)
C8 0.0098(5) 0.0133(5) 0.0091(5) -0.0045(4) -0.0015(4) -0.0014(4)
C9 0.0132(5) 0.0137(5) 0.0117(5) -0.0062(4) -0.0011(4) -0.0015(4)
C10 0.0148(5) 0.0166(6) 0.0093(5) -0.0082(5) -0.0014(4) 0.0002(4)
C11 0.0159(5) 0.0156(6) 0.0098(5) -0.0066(5) -0.0006(4) -0.0019(4)
C12 0.0122(5) 0.0117(5) 0.0114(5) -0.0038(4) -0.0029(4) -0.0017(4)
C13 0.0124(5) 0.0129(5) 0.0105(5) -0.0053(4) -0.0008(4) -0.0008(4)
C14 0.0139(5) 0.0225(6) 0.0136(6) -0.0070(5) -0.0043(4) -0.0046(5)
O1W 0.0180(11) 0.0201(19) 0.026(2) -0.0063(12) -0.0030(12) -0.0079(18)
O1WX 0.0132(13) 0.0121(16) 0.0115(15) -0.0032(12) -0.0041(10) 0.0009(12)

loop_
_atom_type_symbol
_atom_type_description
_atom_type_scat_dispersion_real
_atom_type_scat_dispersion_imag
_atom_type_scat_source
C C 0.0033 0.0016 'International Tables Vol C Tables 4.2.6.8 and 6.1.1.4'
H H 0.0000 0.0000 'International Tables Vol C Tables 4.2.6.8 and 6.1.1.4'
O O 0.0106 0.0060 'International Tables Vol C Tables 4.2.6.8 and 6.1.1.4'

loop_
_geom_angle_atom_site_label_1
_geom_angle_atom_site_label_2
_geom_angle_atom_site_label_3
_geom_angle
C2 O2 H1O2 104.3(18)
C4 O3 H1O3 109.9(16)
C6 O4 C14 117.37(10)
C10 O5 H1O5 110.8(18)
C12 O6 H1O6 109(2)
C2 C1 C6 116.96(11)
C2 C1 C7 118.58(11)
C6 C1 C7 124.45(11)
O2 C2 C3 116.67(11)
O2 C2 C1 121.07(11)
C3 C2 C1 122.23(11)
C2 C3 C4 118.45(12)
C2 C3 H3A 120.8
C4 C3 H3A 120.8
O3 C4 C3 122.18(12)
O3 C4 C5 116.18(11)
C3 C4 C5 121.63(12)
C6 C5 C4 119.19(12)
C6 C5 H5A 120.4
C4 C5 H5A 120.4
O4 C6 C5 122.54(11)
O4 C6 C1 116.13(11)
C5 C6 C1 121.26(12)
O1 C7 C1 120.63(11)
O1 C7 C8 117.04(11)
C1 C7 C8 122.17(11)
C13 C8 C9 121.23(12)
C13 C8 C7 120.11(11)
C9 C8 C7 118.45(11)
C10 C9 C8 118.71(12)
C10 C9 H9A 120.6
C8 C9 H9A 120.6
O5 C10 C11 116.99(12)
O5 C10 C9 122.05(12)
C11 C10 C9 120.96(12)
C12 C11 C10 119.21(12)
C12 C11 H11A 120.4
C10 C11 H11A 120.4
O6 C12 C11 117.41(11)
O6 C12 C13 121.52(12)
C11 C12 C13 121.06(12)
C12 C13 C8 118.81(12)
C12 C13 H13A 120.6
C8 C13 H13A 120.6
O4 C14 H14A 109.5
O4 C14 H14B 109.5
H14A C14 H14B 109.5
O4 C14 H14C 109.5
H14A C14 H14C 109.5
H14B C14 H14C 109.5
H1W1 O1W H2W1 112.7
H1WX O1WX H2WX 97.6

loop_
_geom_bond_atom_site_label_1
_geom_bond_atom_site_label_2
_geom_bond_distance
O1 C7 1.2437(16)
O2 C2 1.3626(15)
O2 H1O2 0.89(3)
O3 C4 1.3546(15)
O3 H1O3 0.85(3)
O4 C6 1.3570(15)
O4 C14 1.4344(16)
O5 C10 1.3715(16)
O5 H1O5 0.83(3)
O6 C12 1.3724(16)
O6 H1O6 0.79(3)
C1 C2 1.4168(17)
C1 C6 1.4244(17)
C1 C7 1.4628(17)
C2 C3 1.3888(17)
C3 C4 1.3942(18)
C3 H3A 0.9500
C4 C5 1.3998(18)
C5 C6 1.3876(17)
C5 H5A 0.9500
C7 C8 1.4972(18)
C8 C13 1.3925(18)
C8 C9 1.3961(17)
C9 C10 1.3937(18)
C9 H9A 0.9500
C10 C11 1.3920(19)
C11 C12 1.3900(18)
C11 H11A 0.9500
C12 C13 1.3923(17)
C13 H13A 0.9500
C14 H14A 0.9800
C14 H14B 0.9800
C14 H14C 0.9800
O1W H1W1 0.8916
O1W H2W1 0.7867
O1WX H1WX 0.8209
O1WX H2WX 0.8602

loop_
_geom_hbond_atom_site_label_D
_geom_hbond_atom_site_label_H
_geom_hbond_atom_site_label_A
_geom_hbond_site_symmetry_A
_geom_hbond_distance_DH
_geom_hbond_distance_HA
_geom_hbond_distance_DA
_geom_hbond_angle_DHA
_geom_hbond_publ_flag
O2 H1O2 O1 1_555 0.89(3) 1.72(3) 2.5453(14) 152(3) y
O2 H1O2 O1 2_556 0.89(3) 2.45(3) 2.9554(16) 117(3) y
O3 H1O3 O5 1_654 0.85(2) 1.90(2) 2.7440(15) 177(3) y
O5 H1O5 O1W 1_446 0.83(3) 1.76(3) 2.574(7) 166(3) y
O6 H1O6 O2 2_566 0.79(3) 1.98(3) 2.7220(15) 157(3) y
O1W H1W1 O6 1_654 0.89 1.91 2.746(8) 156 y
C14 H14C O1 1_655 0.98 2.55 3.4507(19) 152 y
O1WX H2WX Cg2 2_666 0.86 2.89 3.402(7) 120 y

loop_
_geom_torsion_atom_site_label_1
_geom_torsion_atom_site_label_2
_geom_torsion_atom_site_label_3
_geom_torsion_atom_site_label_4
_geom_torsion
C6 C1 C2 O2 175.50(11)
C7 C1 C2 O2 -3.32(18)
C6 C1 C2 C3 -6.35(19)
C7 C1 C2 C3 174.83(12)
O2 C2 C3 C4 -178.32(11)
C1 C2 C3 C4 3.46(19)
C2 C3 C4 O3 179.32(12)
C2 C3 C4 C5 0.8(2)
O3 C4 C5 C6 179.57(12)
C3 C4 C5 C6 -1.8(2)
C14 O4 C6 C5 1.91(18)
C14 O4 C6 C1 178.89(11)
C4 C5 C6 O4 175.49(12)
C4 C5 C6 C1 -1.3(2)
C2 C1 C6 O4 -171.78(11)
C7 C1 C6 O4 6.96(19)
C2 C1 C6 C5 5.23(19)
C7 C1 C6 C5 -176.02(12)
C2 C1 C7 O1 21.15(19)
C6 C1 C7 O1 -157.57(13)
C2 C1 C7 C8 -154.00(12)
C6 C1 C7 C8 27.27(19)
O1 C7 C8 C13 -132.18(13)
C1 C7 C8 C13 43.14(18)
O1 C7 C8 C9 42.51(17)
C1 C7 C8 C9 -142.18(13)
C13 C8 C9 C10 -1.36(19)
C7 C8 C9 C10 -175.99(11)
C8 C9 C10 O5 -178.31(12)
C8 C9 C10 C11 1.8(2)
O5 C10 C11 C12 179.54(12)
C9 C10 C11 C12 -0.5(2)
C10 C11 C12 O6 179.35(12)
C10 C11 C12 C13 -1.2(2)
O6 C12 C13 C8 -178.96(12)
C11 C12 C13 C8 1.58(19)
C9 C8 C13 C12 -0.30(19)
C7 C8 C13 C12 174.24(11)
